data_4112077
loop_
_publ_author_name
'Marilyn V. Rampersad'
'Stephen P. Jeffery'
'Melissa L. Golden'
'Jonghyuk Lee'
'Joseph H. Reibenspies'
'Donald J. Darensbourg'
'Marcetta Y. Darensbourg'

_publ_section_title
;
 Characterization of Steric and Electronic Properties of NiN2S2 Complexes
 as S-Donor Metallodithiolate Ligands
;
_journal_name_full 'Journal of the American Chemical Society'
_journal_page_first 17323
_journal_page_last 17334
_journal_paper_doi 10.1021/ja055051g
_journal_volume 127
_journal_year 2005
_chemical_formula_sum 'C13 H18 N2 Ni O4 S2 W'
_chemical_formula_weight 572.97
_chemical_name_systematic
; 
 ? 
;
_space_group_IT_number 62
_symmetry_cell_setting orthorhombic
_symmetry_space_group_name_Hall '-P 2ac 2n'
_symmetry_space_group_name_H-M 'P n m a'
_atom_sites_solution_hydrogens geom
_atom_sites_solution_primary direct
_atom_sites_solution_secondary difmap
_audit_creation_method SHELXL-97
_cell_angle_alpha 90.00
_cell_angle_beta 90.00
_cell_angle_gamma 90.00
_cell_formula_units_Z 4
_cell_length_a 12.721(5)
_cell_length_b 12.151(5)
_cell_length_c 10.959(4)
_cell_measurement_temperature 110(2)
_cell_volume 1694.0(11)
_computing_structure_refinement 'SHELXL-97 (Sheldrick, 1997)'
_computing_structure_solution 'SHELXS-97 (Sheldrick, 1990)'
_diffrn_ambient_temperature 110(2)
_diffrn_measured_fraction_theta_full 0.978
_diffrn_measured_fraction_theta_max 0.978
_diffrn_radiation_monochromator graphite
_diffrn_radiation_source 'fine-focus sealed tube'
_diffrn_radiation_type MoK\a
_diffrn_radiation_wavelength 0.71073
_diffrn_reflns_av_R_equivalents 0.0000
_diffrn_reflns_av_sigmaI/netI 0.0270
_diffrn_reflns_limit_h_max 14
_diffrn_reflns_limit_h_min 0
_diffrn_reflns_limit_k_max 13
_diffrn_reflns_limit_k_min -13
_diffrn_reflns_limit_l_max 12
_diffrn_reflns_limit_l_min -12
_diffrn_reflns_number 7249
_diffrn_reflns_theta_full 23.46
_diffrn_reflns_theta_max 23.46
_diffrn_reflns_theta_min 2.45
_exptl_absorpt_coefficient_mu 8.162
_exptl_absorpt_correction_T_max 0.2921
_exptl_absorpt_correction_T_min 0.1933
_exptl_absorpt_correction_type multi-scan
_exptl_absorpt_process_details sadabs
_exptl_crystal_colour brown
_exptl_crystal_density_diffrn 2.247
_exptl_crystal_description block
_exptl_crystal_F_000 1104
_exptl_crystal_size_max 0.30
_exptl_crystal_size_mid 0.20
_exptl_crystal_size_min 0.20
_refine_diff_density_max 3.920
_refine_diff_density_min -1.050
_refine_diff_density_rms 0.276
_refine_ls_extinction_method none
_refine_ls_goodness_of_fit_ref 1.099
_refine_ls_hydrogen_treatment riding
_refine_ls_matrix_type full
_refine_ls_number_parameters 116
_refine_ls_number_reflns 7249
_refine_ls_number_restraints 0
_refine_ls_restrained_S_all 1.099
_refine_ls_R_factor_all 0.0800
_refine_ls_R_factor_gt 0.0719
_refine_ls_shift/su_max 0.001
_refine_ls_shift/su_mean 0.000
_refine_ls_structure_factor_coef Fsqd
_refine_ls_weighting_details 'calc w=1/[\s^2^(Fo^2^)+(0.1000P)^2^+30.0000P] where P=(Fo^2^+2Fc^2^)/3'
_refine_ls_weighting_scheme calc
_refine_ls_wR_factor_gt 0.1781
_refine_ls_wR_factor_ref 0.1842
_reflns_number_gt 6069
_reflns_number_total 7249
_reflns_threshold_expression >2sigma(I)
_cod_data_source_file ja055051gsi20050726_033342.cif
_cod_data_source_block ddni
_cod_original_cell_volume 1693.8(11)
_cod_database_code 4112077

loop_
_symmetry_equiv_pos_as_xyz
'x, y, z'
'-x+1/2, -y, z+1/2'
'-x, y+1/2, -z'
'x+1/2, -y+1/2, -z+1/2'
'-x, -y, -z'
'x-1/2, y, -z-1/2'
'x, -y-1/2, z'
'-x-1/2, y-1/2, z-1/2'

loop_
_atom_site_label
_atom_site_type_symbol
_atom_site_fract_x
_atom_site_fract_y
_atom_site_fract_z
_atom_site_U_iso_or_equiv
_atom_site_adp_type
_atom_site_occupancy
_atom_site_symmetry_multiplicity
_atom_site_calc_flag
_atom_site_refinement_flags
W1 W 0.33437(3) 0.2500 -0.05275(3) 0.02359(18) Uani 1 2 d S
Ni1 Ni 0.31096(9) 0.2500 0.24250(10) 0.0218(3) Uani 1 2 d S
S1 S 0.26577(12) 0.12138(14) 0.11591(14) 0.0251(4) Uani 1 1 d .
O1 O 0.5738(6) 0.2500 0.0342(7) 0.046(2) Uani 1 2 d S
O2 O 0.4023(4) 0.0671(4) -0.2376(4) 0.0343(12) Uani 1 1 d .
O3 O 0.1137(5) 0.2500 -0.1920(6) 0.0378(17) Uani 1 2 d S
N1 N 0.3733(4) 0.1442(4) 0.3526(4) 0.0227(12) Uani 1 1 d .
C1 C 0.4851(9) 0.2500 0.0085(8) 0.031(2) Uani 1 2 d S
C2 C 0.3779(5) 0.1346(6) -0.1676(6) 0.0236(15) Uani 1 1 d .
C3 C 0.1919(7) 0.2500 -0.1359(9) 0.026(2) Uani 1 2 d S
C4 C 0.3701(5) 0.0276(6) 0.1669(6) 0.0278(15) Uani 1 1 d .
H4A H 0.3567 -0.0478 0.1363 0.033 Uiso 1 1 calc R
H4B H 0.4392 0.0524 0.1357 0.033 Uiso 1 1 calc R
C5 C 0.3695(5) 0.0287(5) 0.3055(6) 0.0248(14) Uani 1 1 d .
H5A H 0.3051 -0.0080 0.3356 0.030 Uiso 1 1 calc R
H5B H 0.4310 -0.0128 0.3364 0.030 Uiso 1 1 calc R
C6 C 0.4843(5) 0.1855(6) 0.3598(6) 0.0256(15) Uani 1 1 d .
H6A H 0.5250 0.1580 0.2891 0.031 Uiso 1 1 calc R
H6B H 0.5180 0.1580 0.4352 0.031 Uiso 1 1 calc R
C7 C 0.3240(5) 0.1455(6) 0.4753(6) 0.0267(16) Uani 1 1 d .
H7A H 0.3521 0.0831 0.5233 0.032 Uiso 1 1 calc R
H7B H 0.2474 0.1342 0.4661 0.032 Uiso 1 1 calc R
C8 C 0.3421(7) 0.2500 0.5454(7) 0.026(2) Uani 1 2 d S
H8A H 0.4154 0.2500 0.5757 0.031 Uiso 1 2 calc SR
H8B H 0.2952 0.2500 0.6175 0.031 Uiso 1 2 calc SR

loop_
_atom_site_aniso_label
_atom_site_aniso_U_11
_atom_site_aniso_U_22
_atom_site_aniso_U_33
_atom_site_aniso_U_23
_atom_site_aniso_U_13
_atom_site_aniso_U_12
W1 0.0210(3) 0.0250(3) 0.0247(3) 0.000 -0.00108(13) 0.000
Ni1 0.0223(6) 0.0200(7) 0.0231(6) 0.000 -0.0019(4) 0.000
S1 0.0228(9) 0.0246(9) 0.0280(9) -0.0009(7) -0.0029(6) -0.0008(7)
O1 0.023(4) 0.053(6) 0.063(5) 0.000 -0.009(3) 0.000
O2 0.032(3) 0.032(3) 0.039(3) -0.008(2) -0.003(2) 0.007(2)
O3 0.028(4) 0.040(5) 0.046(4) 0.000 -0.011(3) 0.000
N1 0.020(3) 0.022(3) 0.026(3) -0.001(2) -0.001(2) 0.004(2)
C1 0.051(7) 0.030(6) 0.013(4) 0.000 0.005(4) 0.000
C2 0.011(3) 0.025(4) 0.035(4) 0.004(3) -0.007(3) -0.003(3)
C3 0.023(5) 0.021(5) 0.034(5) 0.000 -0.002(4) 0.000
C4 0.029(4) 0.022(4) 0.032(4) 0.001(3) -0.004(3) 0.005(3)
C5 0.023(3) 0.019(4) 0.031(4) 0.005(3) -0.002(3) 0.002(3)
C6 0.014(3) 0.038(4) 0.026(3) -0.002(3) -0.001(2) 0.000(3)
C7 0.016(3) 0.031(4) 0.033(4) 0.005(3) 0.002(3) 0.001(3)
C8 0.035(6) 0.029(6) 0.014(5) 0.000 0.008(3) 0.000

loop_
_atom_type_symbol
_atom_type_description
_atom_type_scat_dispersion_real
_atom_type_scat_dispersion_imag
_atom_type_scat_source
C C 0.0033 0.0016 'International Tables Vol C Tables 4.2.6.8 and 6.1.1.4'
H H 0.0000 0.0000 'International Tables Vol C Tables 4.2.6.8 and 6.1.1.4'
N N 0.0061 0.0033 'International Tables Vol C Tables 4.2.6.8 and 6.1.1.4'
O O 0.0106 0.0060 'International Tables Vol C Tables 4.2.6.8 and 6.1.1.4'
S S 0.1246 0.1234 'International Tables Vol C Tables 4.2.6.8 and 6.1.1.4'
Ni Ni 0.3393 1.1124 'International Tables Vol C Tables 4.2.6.8 and 6.1.1.4'
W W -0.8490 6.8722 'International Tables Vol C Tables 4.2.6.8 and 6.1.1.4'

loop_
_geom_angle_atom_site_label_1
_geom_angle_atom_site_label_2
_geom_angle_atom_site_label_3
_geom_angle
_geom_angle_site_symmetry_1
_geom_angle_site_symmetry_3
C2 W1 C2 91.1(4) . 7_565
C2 W1 C3 88.0(3) . .
C2 W1 C3 88.0(3) 7_565 .
C2 W1 C1 86.9(2) . .
C2 W1 C1 86.9(2) 7_565 .
C3 W1 C1 172.6(4) . .
C2 W1 S1 171.76(19) . 7_565
C2 W1 S1 97.02(19) 7_565 7_565
C3 W1 S1 91.1(2) . 7_565
C1 W1 S1 94.73(19) . 7_565
C2 W1 S1 97.02(19) . .
C2 W1 S1 171.76(19) 7_565 .
C3 W1 S1 91.1(2) . .
C1 W1 S1 94.73(19) . .
S1 W1 S1 74.81(8) 7_565 .
N1 Ni1 N1 83.4(3) . 7_565
N1 Ni1 S1 171.04(17) . 7_565
N1 Ni1 S1 91.64(16) 7_565 7_565
N1 Ni1 S1 91.64(16) . .
N1 Ni1 S1 171.04(17) 7_565 .
S1 Ni1 S1 92.29(10) 7_565 .
C4 S1 Ni1 93.5(2) . .
C4 S1 W1 110.5(2) . .
Ni1 S1 W1 86.09(7) . .
C7 N1 C5 108.0(5) . .
C7 N1 C6 110.2(5) . .
C5 N1 C6 111.2(5) . .
C7 N1 Ni1 112.7(4) . .
C5 N1 Ni1 113.3(4) . .
C6 N1 Ni1 101.3(4) . .
O1 C1 W1 174.7(8) . .
O2 C2 W1 178.5(5) . .
O3 C3 W1 175.0(8) . .
C5 C4 S1 107.2(4) . .
N1 C5 C4 110.7(5) . .
N1 C6 C6 109.5(3) . 7_565
N1 C7 C8 114.1(6) . .
C7 C8 C7 115.5(8) . 7_565

loop_
_geom_bond_atom_site_label_1
_geom_bond_atom_site_label_2
_geom_bond_distance
_geom_bond_site_symmetry_2
W1 C2 1.964(7) .
W1 C2 1.964(7) 7_565
W1 C3 2.028(9) .
W1 C1 2.032(11) .
W1 S1 2.5730(18) 7_565
W1 S1 2.5730(18) .
Ni1 N1 1.933(5) .
Ni1 N1 1.933(5) 7_565
Ni1 S1 2.1673(19) 7_565
Ni1 S1 2.1673(19) .
S1 C4 1.837(7) .
O1 C1 1.163(12) .
O2 C2 1.165(8) .
O3 C3 1.170(11) .
N1 C7 1.484(8) .
N1 C5 1.497(8) .
N1 C6 1.501(8) .
C4 C5 1.519(9) .
C6 C6 1.567(14) 7_565
C7 C8 1.501(8) .
C8 C7 1.501(8) 7_565
